data_2234992
loop_
_publ_author_name
'Dakovi\'c, Marijana'
'Portada, Tomislav'
'Kla\<ci\'c, Tin'

_publ_section_title
;
 <i>N</i>-(4-Methylbenzyl)-3-nitroaniline
;
_journal_coeditor_code FJ2555
_journal_issue 6
_journal_name_full 'Acta Crystallographica Section E'
_journal_page_first o1967
_journal_paper_doi 10.1107/S1600536812024348
_journal_volume 68
_journal_year 2012
_chemical_formula_iupac 'C14 H14 N2 O2'
_chemical_formula_moiety 'C14 H14 N2 O2'
_chemical_formula_sum 'C14 H14 N2 O2'
_chemical_formula_weight 242.27
_chemical_name_systematic
;
<i>N</i>-(4-Methylbenzyl)-3-nitroaniline
;
_space_group_IT_number 4
_symmetry_cell_setting monoclinic
_symmetry_space_group_name_Hall 'P 2yb'
_symmetry_space_group_name_H-M 'P 1 21 1'
_atom_sites_solution_hydrogens geom
_atom_sites_solution_primary direct
_atom_sites_solution_secondary difmap
_cell_angle_alpha 90
_cell_angle_beta 98.010(7)
_cell_angle_gamma 90
_cell_formula_units_Z 2
_cell_length_a 5.1851(4)
_cell_length_b 21.408(2)
_cell_length_c 5.6833(4)
_cell_measurement_reflns_used 4334
_cell_measurement_temperature 296
_cell_measurement_theta_max 32.6896
_cell_measurement_theta_min 4.3936
_cell_volume 624.71(9)
_computing_cell_refinement
;
CrysAlis PRO (Oxford Diffraction, 2009)
;
_computing_data_collection
;
CrysAlis PRO (Oxford Diffraction, 2009)
;
_computing_data_reduction
;
CrysAlis PRO (Oxford Diffraction, 2009)
;
_computing_molecular_graphics
;
ORTEP-3 (Farrugia, 1997) and Mercury (Macrae <i>et al.</i>,
2006)
;
_computing_publication_material
;
SHELXL97 (Sheldrick, 2008) and PLATON (Spek, 2009)
;
_computing_structure_refinement 'SHELXL97 (Sheldrick, 2008)'
_computing_structure_solution 'SHELXS97 (Sheldrick, 2008)'
_diffrn_ambient_temperature 296
_diffrn_detector_area_resol_mean 16.3426
_diffrn_measured_fraction_theta_full 0.996
_diffrn_measured_fraction_theta_max 0.996
_diffrn_measurement_device_type
;
Oxford Diffraction Xcalibur diffractometer with a Sapphire-3 CCD area detector
;
_diffrn_measurement_method CCD
_diffrn_radiation_monochromator graphite
_diffrn_radiation_source 'Enhance (Mo) X-ray Source'
_diffrn_radiation_type MoK\a
_diffrn_radiation_wavelength 0.71073
_diffrn_reflns_av_R_equivalents 0.0416
_diffrn_reflns_av_sigmaI/netI 0.0256
_diffrn_reflns_limit_h_max 7
_diffrn_reflns_limit_h_min -7
_diffrn_reflns_limit_k_max 30
_diffrn_reflns_limit_k_min -30
_diffrn_reflns_limit_l_max 7
_diffrn_reflns_limit_l_min -7
_diffrn_reflns_number 11868
_diffrn_reflns_reduction_process
;
;
_diffrn_reflns_theta_full 30.00
_diffrn_reflns_theta_max 30.00
_diffrn_reflns_theta_min 4.40
_exptl_absorpt_coefficient_mu 0.088
_exptl_absorpt_correction_T_max 0.95783
_exptl_absorpt_correction_T_min 0.95317
_exptl_absorpt_correction_type multi-scan
_exptl_absorpt_process_details
;
(CrysAlis PRO; Oxford Diffraction, 2009)
;
_exptl_crystal_colour yellow
_exptl_crystal_density_diffrn 1.288
_exptl_crystal_density_method 'Not Measured'
_exptl_crystal_description plate
_exptl_crystal_F_000 256
_exptl_crystal_size_max 0.57
_exptl_crystal_size_mid 0.50
_exptl_crystal_size_min 0.19
_refine_diff_density_max 0.162
_refine_diff_density_min -0.112
_refine_ls_extinction_method none
_refine_ls_goodness_of_fit_ref 1.034
_refine_ls_hydrogen_treatment mixed
_refine_ls_matrix_type full
_refine_ls_number_parameters 167
_refine_ls_number_reflns 1856
_refine_ls_number_restraints 1
_refine_ls_restrained_S_all 1.034
_refine_ls_R_factor_all 0.0638
_refine_ls_R_factor_gt 0.0459
_refine_ls_shift/su_max 0.000
_refine_ls_shift/su_mean 0.000
_refine_ls_structure_factor_coef Fsqd
_refine_ls_weighting_details 'calc w=1/[\s^2^(Fo^2^)+(0.0688P)^2^]         where P=(Fo^2^+2Fc^2^)/3'
_refine_ls_weighting_scheme calc
_refine_ls_wR_factor_gt 0.1097
_refine_ls_wR_factor_ref 0.1165
_reflns_number_gt 1373
_reflns_number_total 1856
_reflns_threshold_expression I>2\s(I)
_cod_data_source_file fj2555.cif
_cod_data_source_block I
_cod_original_cell_volume 624.71(8)
_cod_original_sg_symbol_Hall 'P  2 yb'
_cod_original_sg_symbol_H-M 'P  21'
_cod_database_code 2234992
_cod_database_fobs_code 2234992

loop_
_symmetry_equiv_pos_site_id
_symmetry_equiv_pos_as_xyz
1 x,y,z
2 -x,1/2+y,-z

loop_
_atom_site_aniso_label
_atom_site_aniso_U_11
_atom_site_aniso_U_22
_atom_site_aniso_U_33
_atom_site_aniso_U_12
_atom_site_aniso_U_13
_atom_site_aniso_U_23
O1 0.0779(13) 0.0904(15) 0.0858(13) 0.0136(12) 0.0468(11) -0.0109(11)
O2 0.0736(12) 0.0795(13) 0.0590(10) -0.0050(10) 0.0297(9) 0.0073(10)
N1 0.0566(13) 0.0626(13) 0.0834(15) -0.0065(10) 0.0420(12) -0.0110(11)
N2 0.0432(10) 0.0693(14) 0.0474(10) -0.0029(9) 0.0144(8) -0.0086(10)
C1 0.0394(10) 0.0524(12) 0.0462(11) -0.0081(9) 0.0108(8) -0.0108(9)
C2 0.0376(9) 0.0446(11) 0.0443(10) -0.0026(8) 0.0111(8) -0.0001(8)
C3 0.0394(10) 0.0537(12) 0.0387(9) -0.0031(9) 0.0116(8) -0.0042(8)
C4 0.0525(13) 0.0498(13) 0.0695(14) 0.0056(11) 0.0173(11) -0.0005(12)
C5 0.0689(16) 0.0546(14) 0.0668(15) 0.0009(12) 0.0177(13) 0.0136(12)
C6 0.0534(13) 0.0654(15) 0.0530(13) -0.0136(11) 0.0226(10) 0.0013(11)
C7 0.0446(12) 0.0669(15) 0.0753(16) 0.0093(12) 0.0120(11) -0.0171(13)
C8 0.0521(12) 0.0502(12) 0.0528(12) 0.0131(10) 0.0142(10) -0.0040(10)
C9 0.0801(19) 0.0749(17) 0.0551(14) 0.0082(16) 0.0069(13) 0.0144(14)
C10 0.085(2) 0.0564(15) 0.088(2) 0.0077(14) 0.0303(17) 0.0262(15)
C11 0.0629(16) 0.0478(13) 0.0820(19) 0.0067(11) 0.0252(15) -0.0065(13)
C12 0.0719(17) 0.0706(17) 0.0572(14) -0.0026(14) 0.0057(12) -0.0049(13)
C13 0.0720(15) 0.0569(13) 0.0547(13) -0.0022(13) 0.0135(11) 0.0080(12)
C14 0.078(2) 0.0619(18) 0.137(3) -0.0059(15) 0.027(2) -0.021(2)

loop_
_atom_site_type_symbol
_atom_site_label
_atom_site_fract_x
_atom_site_fract_y
_atom_site_fract_z
_atom_site_U_iso_or_equiv
_atom_site_thermal_displace_type
_atom_site_calc_flag
_atom_site_refinement_flags
_atom_site_occupancy
O O1 0.0400(4) 0.59135(11) 0.2460(4) 0.0814(8) Uani . . 1.000
O O2 0.1836(4) 0.49767(11) 0.2911(3) 0.0688(7) Uani . . 1.000
N N1 0.8389(4) 0.47827(11) -0.2730(5) 0.0645(8) Uani . . 1.000
N N2 0.1802(4) 0.54885(10) 0.1976(3) 0.0525(7) Uani . . 1.000
C C1 0.6686(4) 0.52300(11) -0.2149(4) 0.0455(6) Uani . . 1.000
C C2 0.5065(4) 0.51224(10) -0.0402(4) 0.0417(6) Uani . . 1.000
C C3 0.3489(4) 0.56021(10) 0.0150(4) 0.0434(6) Uani . . 1.000
C C4 0.3374(5) 0.61797(11) -0.0925(5) 0.0564(8) Uani . . 1.000
C C5 0.4936(5) 0.62762(13) -0.2656(5) 0.0627(9) Uani . . 1.000
C C6 0.6563(5) 0.58119(12) -0.3245(4) 0.0558(8) Uani . . 1.000
C C7 0.8676(5) 0.41780(13) -0.1683(5) 0.0619(8) Uani . . 1.000
C C8 0.6482(4) 0.37253(11) -0.2473(4) 0.0511(7) Uani . . 1.000
C C9 0.5891(6) 0.32463(15) -0.1024(5) 0.0703(10) Uani . . 1.000
C C10 0.3929(7) 0.28214(14) -0.1763(6) 0.0747(11) Uani . . 1.000
C C11 0.2506(6) 0.28531(12) -0.3980(5) 0.0628(9) Uani . . 1.000
C C12 0.3078(6) 0.33344(14) -0.5412(5) 0.0669(9) Uani . . 1.000
C C13 0.5021(6) 0.37587(13) -0.4681(5) 0.0608(8) Uani . . 1.000
C C14 0.0335(7) 0.23991(16) -0.4795(9) 0.0912(13) Uani . . 1.000
H H1N 0.913(6) 0.4885(14) -0.376(5) 0.061(8) Uiso . . 1.000
H H2 0.50580 0.47380 0.03580 0.0500 Uiso calc R 1.000
H H4 0.22830 0.64920 -0.04980 0.0680 Uiso calc R 1.000
H H5 0.48930 0.66590 -0.34350 0.0750 Uiso calc R 1.000
H H6 0.76130 0.58890 -0.44120 0.0670 Uiso calc R 1.000
H H7A 0.88320 0.42240 0.00290 0.0740 Uiso calc R 1.000
H H7B 1.02900 0.39970 -0.20470 0.0740 Uiso calc R 1.000
H H9 0.68320 0.32070 0.04860 0.0840 Uiso calc R 1.000
H H10 0.35690 0.25070 -0.07280 0.0890 Uiso calc R 1.000
H H12 0.21290 0.33750 -0.69180 0.0800 Uiso calc R 1.000
H H13 0.53540 0.40770 -0.57100 0.0730 Uiso calc R 1.000
H H14A -0.04300 0.25020 -0.63840 0.1370 Uiso calc R 1.000
H H14B -0.09690 0.24240 -0.37530 0.1370 Uiso calc R 1.000
H H14C 0.10230 0.19820 -0.47650 0.1370 Uiso calc R 1.000

loop_
_atom_type_symbol
_atom_type_description
_atom_type_scat_dispersion_real
_atom_type_scat_dispersion_imag
_atom_type_scat_source
O O 0.0106 0.0060 'International Tables Vol C Tables 4.2.6.8 and 6.1.1.4'
N N 0.0061 0.0033 'International Tables Vol C Tables 4.2.6.8 and 6.1.1.4'
H H 0.0000 0.0000 'International Tables Vol C Tables 4.2.6.8 and 6.1.1.4'
C C 0.0033 0.0016 'International Tables Vol C Tables 4.2.6.8 and 6.1.1.4'

loop_
_geom_angle_atom_site_label_1
_geom_angle_atom_site_label_2
_geom_angle_atom_site_label_3
_geom_angle
_geom_angle_publ_flag
C1 N1 C7 124.5(2) no
O1 N2 O2 123.1(2) no
O1 N2 C3 117.9(2) no
O2 N2 C3 119.0(2) no
C7 N1 H1N 123(2) no
C1 N1 H1N 113(2) no
N1 C1 C6 120.5(2) no
C2 C1 C6 117.9(2) no
N1 C1 C2 121.5(2) no
C1 C2 C3 118.1(2) no
N2 C3 C4 118.0(2) no
N2 C3 C2 117.97(19) no
C2 C3 C4 124.0(2) no
C3 C4 C5 117.3(2) no
C4 C5 C6 120.6(2) no
C1 C6 C5 122.0(2) no
N1 C7 C8 115.3(2) no
C9 C8 C13 116.4(2) no
C7 C8 C9 121.4(2) no
C7 C8 C13 122.2(2) no
C8 C9 C10 121.5(3) no
C9 C10 C11 121.7(3) no
C10 C11 C14 122.2(3) no
C10 C11 C12 116.7(3) no
C12 C11 C14 121.0(3) no
C11 C12 C13 121.8(3) no
C8 C13 C12 121.9(3) no
C1 C2 H2 121.00 no
C3 C2 H2 121.00 no
C3 C4 H4 121.00 no
C5 C4 H4 121.00 no
C4 C5 H5 120.00 no
C6 C5 H5 120.00 no
C1 C6 H6 119.00 no
C5 C6 H6 119.00 no
N1 C7 H7A 108.00 no
N1 C7 H7B 108.00 no
C8 C7 H7A 108.00 no
C8 C7 H7B 108.00 no
H7A C7 H7B 107.00 no
C8 C9 H9 119.00 no
C10 C9 H9 119.00 no
C9 C10 H10 119.00 no
C11 C10 H10 119.00 no
C11 C12 H12 119.00 no
C13 C12 H12 119.00 no
C8 C13 H13 119.00 no
C12 C13 H13 119.00 no
C11 C14 H14A 109.00 no
C11 C14 H14B 110.00 no
C11 C14 H14C 109.00 no
H14A C14 H14B 109.00 no
H14A C14 H14C 109.00 no
H14B C14 H14C 109.00 no

loop_
_geom_bond_atom_site_label_1
_geom_bond_atom_site_label_2
_geom_bond_distance
_geom_bond_publ_flag
O1 N2 1.220(3) no
O2 N2 1.217(3) no
N1 C1 1.374(3) no
N1 C7 1.424(4) no
N2 C3 1.468(3) no
N1 H1N 0.78(3) no
C1 C6 1.390(3) no
C1 C2 1.406(3) no
C2 C3 1.376(3) no
C3 C4 1.377(3) no
C4 C5 1.374(4) no
C5 C6 1.375(4) no
C7 C8 1.514(4) no
C8 C13 1.374(4) no
C8 C9 1.376(4) no
C9 C10 1.386(5) no
C10 C11 1.370(4) no
C11 C14 1.510(5) no
C11 C12 1.371(4) no
C12 C13 1.377(4) no
C2 H2 0.9300 no
C4 H4 0.9300 no
C5 H5 0.9300 no
C6 H6 0.9300 no
C7 H7A 0.9700 no
C7 H7B 0.9700 no
C9 H9 0.9300 no
C10 H10 0.9300 no
C12 H12 0.9300 no
C13 H13 0.9300 no
C14 H14A 0.9600 no
C14 H14B 0.9600 no
C14 H14C 0.9600 no

loop_
_geom_contact_atom_site_label_1
_geom_contact_atom_site_label_2
_geom_contact_distance
_geom_contact_site_symmetry_2
_geom_contact_publ_flag
O1 C1 3.362(3) 1_455 no
O1 C6 3.364(3) 1_456 no
O2 C7 3.352(3) 1_455 no
O2 C13 3.282(4) 1_556 no
O1 H14C 2.7900 2_555 no
O1 H4 2.4000 . no
O1 H6 2.4400 1_456 no
O2 H1N 2.52(3) 1_456 no
O2 H2 2.4200 . no
O2 H7A 2.6400 1_455 no
O2 H13 2.6900 1_556 no
N1 C3 3.398(3) 1_655 no
N2 C1 3.333(3) 1_455 no
N1 H13 2.6200 . no
C1 O1 3.362(3) 1_655 no
C1 N2 3.333(3) 1_655 no
C1 C13 3.520(4) . no
C2 C8 3.333(3) . no
C3 N1 3.398(3) 1_455 no
C6 O1 3.364(3) 1_654 no
C7 O2 3.352(3) 1_655 no
C8 C2 3.333(3) . no
C13 C1 3.520(4) . no
C13 O2 3.282(4) 1_554 no
C2 H7A 2.7300 . no
C6 H14C 3.0800 2_654 no
C7 H2 2.6300 . no
C8 H2 2.8600 . no
C9 H14B 2.9800 1_655 no
C11 H7B 2.9800 1_455 no
C12 H7B 2.9200 1_455 no
C13 H7B 3.0900 1_455 no
H1N O2 2.52(3) 1_654 no
H1N H6 2.3000 . no
H2 O2 2.4200 . no
H2 C7 2.6300 . no
H2 C8 2.8600 . no
H2 H7A 2.2800 . no
H4 O1 2.4000 . no
H5 H14C 2.5700 2_654 no
H6 O1 2.4400 1_654 no
H6 H1N 2.3000 . no
H6 H14C 2.5100 2_654 no
H7A O2 2.6400 1_655 no
H7A C2 2.7300 . no
H7A H2 2.2800 . no
H7A H9 2.4400 . no
H7B C11 2.9800 1_655 no
H7B C12 2.9200 1_655 no
H7B C13 3.0900 1_655 no
H9 H7A 2.4400 . no
H9 H14A 2.6000 1_656 no
H12 H14A 2.3400 . no
H13 O2 2.6900 1_554 no
H13 N1 2.6200 . no
H14A H9 2.6000 1_454 no
H14A H12 2.3400 . no
H14B C9 2.9800 1_455 no
H14C O1 2.7900 2_545 no
H14C C6 3.0800 2_644 no
H14C H5 2.5700 2_644 no
H14C H6 2.5100 2_644 no

loop_
_geom_hbond_atom_site_label_D
_geom_hbond_atom_site_label_H
_geom_hbond_atom_site_label_A
_geom_hbond_site_symmetry_A
_geom_hbond_distance_DH
_geom_hbond_distance_HA
_geom_hbond_distance_DA
_geom_hbond_angle_DHA
_geom_hbond_publ_flag
N1 H1N O2 1_654 0.78(3) 2.52(3) 3.277(3) 168(3) yes
C6 H6 O1 1_654 0.93 2.44 3.364(3) 171 yes
C7 H7A O2 1_655 0.97 2.64 3.352(3) 130 yes
C13 H13 O2 1_554 0.93 2.69 3.282(4) 122 yes

loop_
_geom_torsion_atom_site_label_1
_geom_torsion_atom_site_label_2
_geom_torsion_atom_site_label_3
_geom_torsion_atom_site_label_4
_geom_torsion
_geom_torsion_publ_flag
C7 N1 C1 C2 0.7(4) no
C7 N1 C1 C6 179.2(2) no
C1 N1 C7 C8 73.9(3) no
O1 N2 C3 C2 -179.8(2) no
O1 N2 C3 C4 -0.6(3) no
O2 N2 C3 C2 -0.8(3) no
O2 N2 C3 C4 178.5(2) no
N1 C1 C2 C3 177.4(2) no
C6 C1 C2 C3 -1.1(3) no
N1 C1 C6 C5 -178.1(2) no
C2 C1 C6 C5 0.5(4) no
C1 C2 C3 N2 -179.93(19) no
C1 C2 C3 C4 0.9(3) no
N2 C3 C4 C5 -179.1(2) no
C2 C3 C4 C5 0.1(4) no
C3 C4 C5 C6 -0.9(4) no
C4 C5 C6 C1 0.6(4) no
N1 C7 C8 C9 -152.7(3) no
N1 C7 C8 C13 29.0(4) no
C7 C8 C13 C12 178.1(3) no
C7 C8 C9 C10 -178.3(3) no
C13 C8 C9 C10 0.1(4) no
C9 C8 C13 C12 -0.3(4) no
C8 C9 C10 C11 0.8(5) no
C9 C10 C11 C12 -1.5(5) no
C9 C10 C11 C14 -179.0(3) no
C10 C11 C12 C13 1.3(5) no
C14 C11 C12 C13 178.9(3) no
C11 C12 C13 C8 -0.4(5) no

loop_
_cod_related_entry_id
_cod_related_entry_database
_cod_related_entry_code
1 ChemSpider 258174
